data_7126535
loop_
_publ_author_name
'Mando, Morgane'
'Grellepois, Fabienne'
'Riguet, Emmanuel'

_publ_section_title
;
 Organocatalytic enantioselective allylic alkylation of \a-aryl
 \g-lactones: an approach to densely functionalized quaternary
 stereocentres.
;
_journal_issue 49
_journal_name_full 'Chemical communications (Cambridge, England)'
_journal_page_first 6640
_journal_page_last 6643
_journal_paper_doi 10.1039/d0cc02058c
_journal_volume 56
_journal_year 2020
_chemical_absolute_configuration ad
_chemical_formula_moiety 'C20 H26 O4 S'
_chemical_formula_sum 'C20 H26 O4 S'
_chemical_formula_weight 362.47
_chemical_name_systematic prism
_space_group_crystal_system orthorhombic
_space_group_IT_number 19
_space_group_name_Hall 'P 2ac 2ab'
_space_group_name_H-M_alt 'P 21 21 21'
_atom_sites_solution_hydrogens mixed
_atom_sites_solution_primary dual
_audit_creation_date 2019-11-06
_audit_creation_method
;
Olex2 1.2
(compiled 2018.05.29 svn.r3508 for OlexSys, GUI svn.r5506)
;
_audit_update_record
;
2020-02-26 deposited with the CCDC.	2020-05-05 downloaded from the CCDC.
;
_cell_angle_alpha 90
_cell_angle_beta 90
_cell_angle_gamma 90
_cell_formula_units_Z 4
_cell_length_a 6.4331(12)
_cell_length_b 15.335(3)
_cell_length_c 19.485(4)
_cell_measurement_reflns_used 9570
_cell_measurement_temperature 100(2)
_cell_measurement_theta_max 72.504
_cell_measurement_theta_min 3.668
_cell_volume 1922.2(7)
_computing_cell_refinement 'SAINT V8.40A (?, 2016)'
_computing_data_reduction 'SAINT V8.40A (?, 2016)'
_computing_molecular_graphics 'Olex2 (Dolomanov et al., 2009)'
_computing_publication_material 'Olex2 (Dolomanov et al., 2009)'
_computing_structure_refinement 'XL (Sheldrick, 2008)'
_computing_structure_solution 'XT (Sheldrick, 2015)'
_diffrn_ambient_temperature 100.0
_diffrn_measured_fraction_theta_full 0.999
_diffrn_measured_fraction_theta_max 0.996
_diffrn_measurement_device_type 'Bruker APEX-II CCD'
_diffrn_radiation_type CuK\a
_diffrn_radiation_wavelength 1.54178
_diffrn_reflns_av_R_equivalents 0.0400
_diffrn_reflns_av_unetI/netI 0.0256
_diffrn_reflns_Laue_measured_fraction_full 0.999
_diffrn_reflns_Laue_measured_fraction_max 0.996
_diffrn_reflns_limit_h_max 7
_diffrn_reflns_limit_h_min -7
_diffrn_reflns_limit_k_max 18
_diffrn_reflns_limit_k_min -18
_diffrn_reflns_limit_l_max 24
_diffrn_reflns_limit_l_min -23
_diffrn_reflns_number 22927
_diffrn_reflns_point_group_measured_fraction_full 0.999
_diffrn_reflns_point_group_measured_fraction_max 0.993
_diffrn_reflns_theta_full 67.679
_diffrn_reflns_theta_max 72.590
_diffrn_reflns_theta_min 3.668
_exptl_absorpt_coefficient_mu 1.665
_exptl_absorpt_correction_T_max 0.7536
_exptl_absorpt_correction_T_min 0.6810
_exptl_absorpt_correction_type multi-scan
_exptl_absorpt_process_details
'SADABS-2016/2 (Bruker,2016/2) was used for absorption correction. wR2(int) was 0.0854 before and 0.0716 after correction. The Ratio of minimum to maximum transmission is 0.9037. The \l/2 correction factor is Not present.'
_exptl_crystal_colour 'clear light colourless'
_exptl_crystal_colour_lustre clear
_exptl_crystal_colour_modifier light
_exptl_crystal_colour_primary colourless
_exptl_crystal_density_diffrn 1.252
_exptl_crystal_description prism
_exptl_crystal_F_000 776
_exptl_crystal_size_max 0.374
_exptl_crystal_size_mid 0.308
_exptl_crystal_size_min 0.29
_refine_diff_density_max 0.206
_refine_diff_density_min -0.157
_refine_diff_density_rms 0.033
_refine_ls_abs_structure_details
;
 Flack x determined using 1503 quotients [(I+)-(I-)]/[(I+)+(I-)]
 (Parsons, Flack and Wagner, Acta Cryst. B69 (2013) 249-259).
;
_refine_ls_abs_structure_Flack 0.074(6)
_refine_ls_extinction_coef 0.0019(3)
_refine_ls_extinction_expression Fc^*^=kFc[1+0.001xFc^2^\l^3^/sin(2\q)]^-1/4^
_refine_ls_extinction_method 'SHELXL-2017/1 (Sheldrick 2017)'
_refine_ls_goodness_of_fit_ref 1.074
_refine_ls_hydrogen_treatment mixed
_refine_ls_matrix_type full
_refine_ls_number_parameters 259
_refine_ls_number_reflns 3782
_refine_ls_number_restraints 4
_refine_ls_restrained_S_all 1.086
_refine_ls_R_factor_all 0.0275
_refine_ls_R_factor_gt 0.0263
_refine_ls_shift/su_max 0.001
_refine_ls_shift/su_mean 0.000
_refine_ls_structure_factor_coef Fsqd
_refine_ls_weighting_details 'w=1/[\s^2^(Fo^2^)+(0.0252P)^2^+0.4483P] where P=(Fo^2^+2Fc^2^)/3'
_refine_ls_weighting_scheme calc
_refine_ls_wR_factor_gt 0.0629
_refine_ls_wR_factor_ref 0.0637
_reflns_Friedel_coverage 0.725
_reflns_Friedel_fraction_full 0.999
_reflns_Friedel_fraction_max 0.989
_reflns_number_gt 3668
_reflns_number_total 3782
_reflns_threshold_expression 'I > 2\s(I)'
_cod_data_source_file d0cc02058c2.cif
_cod_data_source_block cu_19er014_0m_a
_cod_depositor_comments 'Adding full bibliography for 7126535.cif.'
_cod_original_cell_volume 1922.2(6)
_cod_database_code 7126535
_shelx_shelxl_version_number 2017/1
_shelx_space_group_comment
;
The symmetry employed for this shelxl refinement is uniquely defined
by the following loop, which should always be used as a source of
symmetry information in preference to the above space-group names.
They are only intended as comments.
;
_shelx_estimated_absorpt_t_max 0.644
_shelx_estimated_absorpt_t_min 0.575
_olex2_refinement_description
;
1. Fixed Uiso
 At 1.2 times of:
  All C(H) groups, All C(H,H) groups
 At 1.5 times of:
  All C(H,H,H) groups, All O(H) groups
2. Restrained distances
 S1B-C13 = S1B-C20B
 1.74 with sigma of 0.001
 S1A-C13 = S1A-C20A
 1.74 with sigma of 0.001
3. Uiso/Uaniso restraints and constraints
Uanis(C19A) = Uanis(C18A) = Uanis(C17A) = Uanis(C16A)
Uanis(C16B) = Uanis(C17B) = Uanis(C18B) = Uanis(C16A)
Uanis(C15A) = Uanis(C20B) = Uanis(C15B) = Uanis(C20A)
4. Others
 Sof(S1A)=Sof(C14A)=Sof(H14A)=Sof(C15A)=Sof(C16A)=Sof(H16A)=Sof(C17A)=
 Sof(H17A)=Sof(C18A)=Sof(H18A)=Sof(C19A)=Sof(H19A)=Sof(C20A)=1-FVAR(1)
 Sof(S1B)=Sof(C14B)=Sof(H14B)=Sof(C15B)=Sof(C16B)=Sof(H16B)=Sof(C17B)=
 Sof(H17B)=Sof(C18B)=Sof(H18B)=Sof(C19B)=Sof(H19B)=Sof(C20B)=FVAR(1)
5.a Secondary CH2 refined with riding coordinates:
 C8(H8A,H8B), C10(H10A,H10B), C11(H11A,H11B), C12(H12A,H12B)
5.b Aromatic/amide H refined with riding coordinates:
 C14B(H14B), C16B(H16B), C17B(H17B), C18B(H18B), C19B(H19B), C14A(H14A),
 C16A(H16A), C17A(H17A), C18A(H18A), C19A(H19A)
5.c Idealised Me refined as rotating group:
 C1(H1A,H1B,H1C), C3(H3A,H3B,H3C), C4(H4A,H4B,H4C)
5.d Idealised tetrahedral OH refined as rotating group:
 O1(H1), O2(H2)
;
_olex2_submission_special_instructions 'No special instructions were received'

loop_
_space_group_symop_operation_xyz
'x, y, z'
'-x+1/2, -y, z+1/2'
'-x, y+1/2, -z+1/2'
'x+1/2, -y+1/2, -z'

loop_
_atom_site_label
_atom_site_type_symbol
_atom_site_fract_x
_atom_site_fract_y
_atom_site_fract_z
_atom_site_U_iso_or_equiv
_atom_site_adp_type
_atom_site_occupancy
_atom_site_site_symmetry_order
_atom_site_calc_flag
_atom_site_refinement_flags_posn
_atom_site_refinement_flags_adp
_atom_site_refinement_flags_occupancy
_atom_site_disorder_assembly
_atom_site_disorder_group
O1 O 0.84135(19) 0.24729(8) 0.57188(6) 0.0195(3) Uani 1 1 d . . . . .
H1 H 0.792716 0.220555 0.537852 0.029 Uiso 1 1 calc GR . . . .
O2 O 0.1769(2) 0.33904(8) 0.53649(6) 0.0209(3) Uani 1 1 d . . . . .
H2 H 0.069366 0.309329 0.543707 0.031 Uiso 1 1 calc GR . . . .
O3 O 0.5099(2) 0.67600(9) 0.58272(7) 0.0269(3) Uani 1 1 d . . . . .
O4 O 0.1856(2) 0.69298(8) 0.62605(7) 0.0242(3) Uani 1 1 d . . . . .
C1 C 0.0216(5) 0.80186(16) 0.68973(17) 0.0569(8) Uani 1 1 d . . . . .
H1A H -0.085289 0.803715 0.653918 0.085 Uiso 1 1 calc GR . . . .
H1B H 0.031371 0.859067 0.711922 0.085 Uiso 1 1 calc GR . . . .
H1C H -0.015646 0.757737 0.723971 0.085 Uiso 1 1 calc GR . . . .
C2 C 0.2287(4) 0.77884(11) 0.65792(10) 0.0298(5) Uani 1 1 d . . . . .
C3 C 0.3982(5) 0.76910(15) 0.71134(11) 0.0410(6) Uani 1 1 d . . . . .
H3A H 0.357058 0.724807 0.744958 0.062 Uiso 1 1 calc GR . . . .
H3B H 0.419448 0.824988 0.734701 0.062 Uiso 1 1 calc GR . . . .
H3C H 0.527722 0.751197 0.688929 0.062 Uiso 1 1 calc GR . . . .
C4 C 0.2872(4) 0.84428(13) 0.60245(11) 0.0371(5) Uani 1 1 d . . . . .
H4A H 0.426247 0.830725 0.584905 0.056 Uiso 1 1 calc GR . . . .
H4B H 0.286669 0.903237 0.621855 0.056 Uiso 1 1 calc GR . . . .
H4C H 0.186252 0.841011 0.564862 0.056 Uiso 1 1 calc GR . . . .
C5 C 0.3318(3) 0.65273(11) 0.58884(9) 0.0187(4) Uani 1 1 d . . . . .
C6 C 0.2461(3) 0.57419(11) 0.55261(8) 0.0184(3) Uani 1 1 d . . . . .
C7 C 0.0463(3) 0.57196(13) 0.53428(10) 0.0256(4) Uani 1 1 d . . . . .
H7A H -0.054(4) 0.6183(16) 0.5467(12) 0.027(6) Uiso 1 1 d . . . . .
H7B H -0.005(4) 0.5233(16) 0.5043(12) 0.032(6) Uiso 1 1 d . . . . .
C8 C 0.4021(3) 0.50560(12) 0.53272(8) 0.0186(4) Uani 1 1 d . . . . .
H8A H 0.536189 0.534657 0.522847 0.022 Uiso 1 1 calc R . . . .
H8B H 0.354602 0.477479 0.489748 0.022 Uiso 1 1 calc R . . . .
C9 C 0.4401(3) 0.43320(11) 0.58744(8) 0.0147(3) Uani 1 1 d . . . . .
C10 C 0.2408(3) 0.37989(11) 0.59874(8) 0.0162(3) Uani 1 1 d . . . . .
H10A H 0.266026 0.334851 0.634177 0.019 Uiso 1 1 calc R . . . .
H10B H 0.128767 0.418758 0.615433 0.019 Uiso 1 1 calc R . . . .
C11 C 0.6177(3) 0.37511(11) 0.55902(9) 0.0154(3) Uani 1 1 d . . . . .
H11A H 0.574847 0.352689 0.513519 0.018 Uiso 1 1 calc R . . . .
H11B H 0.741828 0.412182 0.551940 0.018 Uiso 1 1 calc R . . . .
C12 C 0.6798(3) 0.29806(11) 0.60351(9) 0.0187(4) Uani 1 1 d . . . . .
H12A H 0.728714 0.319576 0.648599 0.022 Uiso 1 1 calc R . . . .
H12B H 0.556769 0.260590 0.611478 0.022 Uiso 1 1 calc R . . . .
C13 C 0.5025(2) 0.47360(10) 0.65614(7) 0.0136(3) Uani 1 1 d D . . . .
S1B S 0.75358(18) 0.51519(7) 0.66625(5) 0.0158(3) Uani 0.592(3) 1 d D . P A 1
C14B C 0.3924(9) 0.4856(4) 0.7133(3) 0.0254(13) Uani 0.592(3) 1 d . . P A 1
H14B H 0.251401 0.467766 0.716813 0.031 Uiso 0.592(3) 1 calc R . P A 1
C15B C 0.4969(10) 0.5264(9) 0.7681(4) 0.0164(4) Uani 0.592(3) 1 d . . P A 1
C16B C 0.4260(8) 0.5477(3) 0.8343(2) 0.0182(4) Uani 0.592(3) 1 d . . P A 1
H16B H 0.287845 0.534128 0.847797 0.022 Uiso 0.592(3) 1 calc R . P A 1
C17B C 0.5600(6) 0.5886(2) 0.87925(19) 0.0182(4) Uani 0.592(3) 1 d . . P A 1
H17B H 0.513564 0.602307 0.924266 0.022 Uiso 0.592(3) 1 calc R . P A 1
C18B C 0.7622(7) 0.6103(2) 0.85988(18) 0.0182(4) Uani 0.592(3) 1 d . . P A 1
H18B H 0.850251 0.639087 0.891807 0.022 Uiso 0.592(3) 1 calc R . P A 1
C19B C 0.8371(10) 0.5908(3) 0.7954(2) 0.0206(12) Uani 0.592(3) 1 d . . P A 1
H19B H 0.975140 0.605248 0.782301 0.025 Uiso 0.592(3) 1 calc R . P A 1
C20B C 0.7003(12) 0.5486(8) 0.7498(3) 0.0164(4) Uani 0.592(3) 1 d D . P A 1
S1A S 0.3157(3) 0.48175(15) 0.72077(9) 0.0172(5) Uani 0.408(3) 1 d D . P A 2
C14A C 0.6736(15) 0.5057(6) 0.6758(4) 0.033(2) Uani 0.408(3) 1 d . . P A 2
H14A H 0.790243 0.506225 0.645963 0.039 Uiso 0.408(3) 1 calc R . P A 2
C15A C 0.6895(18) 0.5408(12) 0.7425(4) 0.0164(4) Uani 0.408(3) 1 d . . P A 2
C16A C 0.8480(18) 0.5817(6) 0.7792(5) 0.0182(4) Uani 0.408(3) 1 d . . P A 2
H16A H 0.980117 0.589496 0.758276 0.022 Uiso 0.408(3) 1 calc R . P A 2
C17A C 0.8168(9) 0.6109(4) 0.8446(3) 0.0182(4) Uani 0.408(3) 1 d . . P A 2
H17A H 0.926569 0.639266 0.868396 0.022 Uiso 0.408(3) 1 calc R . P A 2
C18A C 0.6266(9) 0.5994(4) 0.8765(3) 0.0182(4) Uani 0.408(3) 1 d . . P A 2
H18A H 0.609601 0.618584 0.922537 0.022 Uiso 0.408(3) 1 calc R . P A 2
C19A C 0.4602(12) 0.5607(4) 0.8432(3) 0.0182(4) Uani 0.408(3) 1 d . . P A 2
H19A H 0.329845 0.553301 0.865355 0.022 Uiso 0.408(3) 1 calc R . P A 2
C20A C 0.4920(14) 0.5327(13) 0.7753(6) 0.0164(4) Uani 0.408(3) 1 d D . P A 2

loop_
_atom_site_aniso_label
_atom_site_aniso_U_11
_atom_site_aniso_U_22
_atom_site_aniso_U_33
_atom_site_aniso_U_23
_atom_site_aniso_U_13
_atom_site_aniso_U_12
O1 0.0163(6) 0.0201(6) 0.0223(6) -0.0081(5) -0.0007(5) 0.0021(5)
O2 0.0171(6) 0.0253(7) 0.0204(6) -0.0104(5) 0.0017(5) -0.0052(5)
O3 0.0238(7) 0.0245(7) 0.0323(7) -0.0060(6) 0.0025(6) -0.0043(6)
O4 0.0277(7) 0.0153(6) 0.0296(7) -0.0044(5) 0.0072(6) -0.0012(5)
C1 0.0667(18) 0.0256(12) 0.0782(19) -0.0124(13) 0.0391(16) 0.0034(12)
C2 0.0462(12) 0.0134(8) 0.0299(10) -0.0049(7) 0.0124(10) -0.0020(8)
C3 0.0746(17) 0.0260(11) 0.0224(10) -0.0060(8) 0.0005(11) -0.0105(11)
C4 0.0605(16) 0.0168(9) 0.0340(11) 0.0012(8) 0.0045(11) -0.0017(10)
C5 0.0229(9) 0.0170(8) 0.0163(8) 0.0021(7) -0.0005(7) 0.0009(7)
C6 0.0242(8) 0.0162(8) 0.0149(7) 0.0015(6) -0.0015(7) -0.0006(7)
C7 0.0262(10) 0.0234(10) 0.0270(10) 0.0008(8) -0.0064(8) -0.0006(8)
C8 0.0234(9) 0.0177(9) 0.0146(7) -0.0016(7) 0.0001(6) -0.0014(7)
C9 0.0158(8) 0.0154(8) 0.0131(7) -0.0027(6) 0.0008(6) -0.0010(7)
C10 0.0150(8) 0.0192(8) 0.0143(8) -0.0044(6) -0.0003(6) 0.0003(7)
C11 0.0146(8) 0.0171(8) 0.0144(7) -0.0033(7) 0.0019(6) -0.0014(6)
C12 0.0197(8) 0.0160(8) 0.0203(8) -0.0017(7) 0.0051(7) 0.0013(7)
C13 0.0134(8) 0.0140(8) 0.0135(7) -0.0016(6) 0.0004(6) 0.0007(6)
S1B 0.0141(6) 0.0204(4) 0.0129(4) -0.0066(3) -0.0001(4) -0.0014(4)
C14B 0.019(3) 0.023(2) 0.035(3) -0.0012(18) -0.008(2) -0.003(3)
C15B 0.0210(7) 0.0134(17) 0.0148(12) -0.0019(9) -0.0020(7) 0.0031(6)
C16B 0.0223(13) 0.0184(7) 0.0138(7) -0.0033(5) -0.0020(6) 0.0014(8)
C17B 0.0223(13) 0.0184(7) 0.0138(7) -0.0033(5) -0.0020(6) 0.0014(8)
C18B 0.0223(13) 0.0184(7) 0.0138(7) -0.0033(5) -0.0020(6) 0.0014(8)
C19B 0.0204(18) 0.019(2) 0.022(3) -0.0048(18) -0.005(2) -0.0007(15)
C20B 0.0210(7) 0.0134(17) 0.0148(12) -0.0019(9) -0.0020(7) 0.0031(6)
S1A 0.0179(11) 0.0228(6) 0.0108(6) -0.0054(5) -0.0020(6) -0.0021(7)
C14A 0.026(4) 0.039(4) 0.033(4) 0.005(3) 0.020(3) 0.005(4)
C15A 0.0210(7) 0.0134(17) 0.0148(12) -0.0019(9) -0.0020(7) 0.0031(6)
C16A 0.0223(13) 0.0184(7) 0.0138(7) -0.0033(5) -0.0020(6) 0.0014(8)
C17A 0.0223(13) 0.0184(7) 0.0138(7) -0.0033(5) -0.0020(6) 0.0014(8)
C18A 0.0223(13) 0.0184(7) 0.0138(7) -0.0033(5) -0.0020(6) 0.0014(8)
C19A 0.0223(13) 0.0184(7) 0.0138(7) -0.0033(5) -0.0020(6) 0.0014(8)
C20A 0.0210(7) 0.0134(17) 0.0148(12) -0.0019(9) -0.0020(7) 0.0031(6)

loop_
_atom_type_symbol
_atom_type_description
_atom_type_scat_dispersion_real
_atom_type_scat_dispersion_imag
_atom_type_scat_source
C C 0.0181 0.0091 'International Tables Vol C Tables 4.2.6.8 and 6.1.1.4'
H H 0.0000 0.0000 'International Tables Vol C Tables 4.2.6.8 and 6.1.1.4'
O O 0.0492 0.0322 'International Tables Vol C Tables 4.2.6.8 and 6.1.1.4'
S S 0.3331 0.5567 'International Tables Vol C Tables 4.2.6.8 and 6.1.1.4'

loop_
_geom_angle_atom_site_label_1
_geom_angle_atom_site_label_2
_geom_angle_atom_site_label_3
_geom_angle
_geom_angle_site_symmetry_1
_geom_angle_site_symmetry_3
_geom_angle_publ_flag
C5 O4 C2 120.36(15) . . ?
O4 C2 C1 102.38(17) . . ?
O4 C2 C3 109.57(16) . . ?
O4 C2 C4 109.54(15) . . ?
C1 C2 C3 112.1(2) . . ?
C1 C2 C4 110.8(2) . . ?
C3 C2 C4 112.0(2) . . ?
O3 C5 O4 125.78(17) . . ?
O3 C5 C6 122.67(17) . . ?
O4 C5 C6 111.53(15) . . ?
C5 C6 C8 115.92(16) . . ?
C7 C6 C5 120.01(17) . . ?
C7 C6 C8 123.75(17) . . ?
C6 C8 C9 115.24(14) . . ?
C10 C9 C8 110.25(14) . . ?
C10 C9 C11 111.12(13) . . ?
C11 C9 C8 106.28(13) . . ?
C13 C9 C8 110.59(13) . . ?
C13 C9 C10 108.03(12) . . ?
C13 C9 C11 110.60(13) . . ?
O2 C10 C9 110.64(13) . . ?
C12 C11 C9 115.89(14) . . ?
O1 C12 C11 111.51(14) . . ?
C9 C13 S1B 119.31(10) . . ?
C9 C13 S1A 118.67(12) . . ?
C14B C13 C9 130.4(2) . . ?
C14B C13 S1B 110.3(3) . . ?
C14A C13 C9 130.7(3) . . ?
C14A C13 S1A 110.6(3) . . ?
C20B S1B C13 91.8(2) . . ?
C13 C14B C15B 116.2(5) . . ?
C16B C15B C14B 130.1(6) . . ?
C20B C15B C14B 111.2(5) . . ?
C20B C15B C16B 118.7(3) . . ?
C17B C16B C15B 119.0(4) . . ?
C16B C17B C18B 121.3(3) . . ?
C19B C18B C17B 121.4(4) . . ?
C18B C19B C20B 117.2(5) . . ?
C15B C20B S1B 110.5(4) . . ?
C15B C20B C19B 122.4(3) . . ?
C19B C20B S1B 127.1(4) . . ?
C20A S1A C13 91.4(3) . . ?
C13 C14A C15A 119.4(7) . . ?
C14A C15A C20A 108.3(7) . . ?
C16A C15A C14A 134.2(9) . . ?
C16A C15A C20A 117.4(6) . . ?
C17A C16A C15A 121.2(10) . . ?
C16A C17A C18A 120.5(7) . . ?
C17A C18A C19A 121.8(5) . . ?
C18A C19A C20A 117.3(7) . . ?
C15A C20A S1A 110.2(6) . . ?
C19A C20A S1A 128.1(7) . . ?
C19A C20A C15A 121.6(5) . . ?

loop_
_geom_bond_atom_site_label_1
_geom_bond_atom_site_label_2
_geom_bond_distance
_geom_bond_site_symmetry_2
_geom_bond_publ_flag
O1 C12 1.438(2) . ?
O2 C10 1.426(2) . ?
O3 C5 1.206(2) . ?
O4 C2 1.482(2) . ?
O4 C5 1.338(2) . ?
C1 C2 1.512(3) . ?
C2 C3 1.515(3) . ?
C2 C4 1.522(3) . ?
C5 C6 1.501(2) . ?
C6 C7 1.335(3) . ?
C6 C8 1.504(2) . ?
C8 C9 1.559(2) . ?
C9 C10 1.536(2) . ?
C9 C11 1.551(2) . ?
C9 C13 1.529(2) . ?
C11 C12 1.519(2) . ?
C13 S1B 1.7474(12) . ?
C13 C14B 1.332(7) . ?
C13 S1A 1.7455(12) . ?
C13 C14A 1.265(10) . ?
S1B C20B 1.7403(14) . ?
C14B C15B 1.408(6) . ?
C15B C16B 1.407(8) . ?
C15B C20B 1.399(10) . ?
C16B C17B 1.381(4) . ?
C17B C18B 1.395(5) . ?
C18B C19B 1.378(5) . ?
C19B C20B 1.409(7) . ?
S1A C20A 1.7400(14) . ?
C14A C15A 1.410(9) . ?
C15A C16A 1.395(14) . ?
C15A C20A 1.427(14) . ?
C16A C17A 1.365(8) . ?
C17A C18A 1.384(7) . ?
C18A C19A 1.385(6) . ?
C19A C20A 1.406(11) . ?
